data_4510921
loop_
_publ_author_name
'Mukherjee, Arijit'
'Grobelny, Pawel'
'Thakur, Tejender S.'
'Desiraju, Gautam R.'

_publ_section_title
;
 Polymorphs, Pseudopolymorphs, and Co-Crystals of Orcinol: Exploring the
 Structural Landscape with High Throughput Crystallography
;
_journal_issue 6
_journal_name_full 'Crystal Growth &amp; Design'
_journal_page_first 2637
_journal_paper_doi 10.1021/cg200361x
_journal_volume 11
_journal_year 2011
_chemical_compound_source 'see text'
_chemical_formula_moiety 'C7 H8 O2, 1.5(C10 H2 N4)'
_chemical_formula_sum 'C22 H11 N6 O2'
_chemical_formula_weight 391.37
_chemical_name_common Orcinol:1245Tetracyanobenzene
_chemical_name_systematic ?
_space_group_IT_number 14
_symmetry_cell_setting monoclinic
_symmetry_Int_Tables_number 14
_symmetry_space_group_name_Hall '-P 2yn'
_symmetry_space_group_name_H-M 'P 1 21/n 1'
_atom_sites_solution_hydrogens geom
_atom_sites_solution_primary direct
_atom_sites_solution_secondary difmap
_cell_angle_alpha 90
_cell_angle_beta 91.01(3)
_cell_angle_gamma 90
_cell_formula_units_Z 4
_cell_length_a 7.2000(14)
_cell_length_b 7.5989(15)
_cell_length_c 35.894(7)
_cell_measurement_reflns_used 3718
_cell_measurement_temperature 150(2)
_cell_measurement_theta_max 27.4
_cell_measurement_theta_min 2.7
_cell_volume 1963.5(7)
_computing_cell_refinement
;
CrystalClear-SM Expert 2.0 rc14 (Rigaku, 2009)
;
_computing_data_collection
;
CrystalClear-SM Expert 2.0 rc14 (Rigaku, 2009)
;
_computing_data_reduction
;
CrystalClear-SM Expert 2.0 rc14 (Rigaku, 2009)
;
_computing_publication_material 'PLATON (Spek, 2003)'
_computing_structure_refinement 'SHELXL-97 (Sheldrick, 2008)'
_diffrn_ambient_temperature 150(2)
_diffrn_detector CCD
_diffrn_detector_area_resol_mean 13.6612
_diffrn_measured_fraction_theta_full 0.990
_diffrn_measured_fraction_theta_max 0.990
_diffrn_measurement_details
;
scan:
    Number of images: 180
               Slice: -60.0000 - 120.0000
         Image width: 1.0000
            Exp time: 16.0000
       Rotation axis: Omega
               Omega: 0.0000
                 Chi: 54.0000
                 Phi: 0.0000
                 XTD: 49.5032
              2theta: 29.5310
scan:
    Number of images: 180
               Slice: -60.0000 - 120.0000
         Image width: 1.0000
            Exp time: 16.0000
       Rotation axis: Omega
               Omega: 0.0000
                 Chi: 54.0000
                 Phi: 120.0000
                 XTD: 49.5032
              2theta: 29.5310
scan:
    Number of images: 180
               Slice: -60.0000 - 120.0000
         Image width: 1.0000
            Exp time: 16.0000
       Rotation axis: Omega
               Omega: 0.0000
                 Chi: 54.0000
                 Phi: 240.0000
                 XTD: 49.5032
              2theta: 29.5310

;
_diffrn_measurement_device
;
XtaLABmini: Fixed Chi 2 circle
;
_diffrn_measurement_device_type
;
Rigaku Mercury375R (2x2 bin mode)
;
_diffrn_measurement_method 'profile data from \w-scans'
_diffrn_measurement_specimen_support Fiber
_diffrn_orient_matrix_type d*Trek
_diffrn_orient_matrix_UB_11 -0.004783
_diffrn_orient_matrix_UB_12 0.136853
_diffrn_orient_matrix_UB_13 0.023332
_diffrn_orient_matrix_UB_21 -0.023197
_diffrn_orient_matrix_UB_22 -0.022558
_diffrn_orient_matrix_UB_23 0.127558
_diffrn_orient_matrix_UB_31 0.027390
_diffrn_orient_matrix_UB_32 0.000588
_diffrn_orient_matrix_UB_33 0.005085
_diffrn_radiation_monochromator 'Graphite Monochromator'
_diffrn_radiation_probe x-ray
_diffrn_radiation_type MoK\a
_diffrn_radiation_wavelength 0.71073
_diffrn_reflns_av_R_equivalents 0.043
_diffrn_reflns_av_unetI/netI 0.081
_diffrn_reflns_limit_h_max 9
_diffrn_reflns_limit_h_min -9
_diffrn_reflns_limit_k_max 9
_diffrn_reflns_limit_k_min -9
_diffrn_reflns_limit_l_max 46
_diffrn_reflns_limit_l_min -46
_diffrn_reflns_number 16621
_diffrn_reflns_reduction_process
;
;
_diffrn_reflns_theta_full 27.46
_diffrn_reflns_theta_max 27.4
_diffrn_reflns_theta_min 2.7
_diffrn_source 'Sealed Tube'
_diffrn_source_current 12.0
_diffrn_source_power 0.6
_diffrn_source_voltage 50.0
_exptl_absorpt_coefficient_mu 0.090
_exptl_absorpt_correction_T_max 0.9910
_exptl_absorpt_correction_T_min 0.9648
_exptl_absorpt_correction_type multi-scan
_exptl_absorpt_process_details 'Jacobson, R. (1998) Private communication'
_exptl_crystal_colour Yellow
_exptl_crystal_density_diffrn 1.324
_exptl_crystal_density_method 'Not Measured'
_exptl_crystal_description Platelet
_exptl_crystal_F_000 804
_exptl_crystal_size_max 0.40
_exptl_crystal_size_mid 0.40
_exptl_crystal_size_min 0.10
_refine_diff_density_max 0.332
_refine_diff_density_min -0.329
_refine_diff_density_rms 0.121
_refine_ls_extinction_method none
_refine_ls_goodness_of_fit_ref 1.081
_refine_ls_hydrogen_treatment mixed
_refine_ls_matrix_type full
_refine_ls_number_parameters 315
_refine_ls_number_reflns 4457
_refine_ls_number_restraints 0
_refine_ls_restrained_S_all 1.081
_refine_ls_R_factor_all 0.0817
_refine_ls_R_factor_gt 0.0571
_refine_ls_shift/su_max 0.000
_refine_ls_shift/su_mean 0.000
_refine_ls_structure_factor_coef Fsqd
_refine_ls_weighting_details 'calc w=1/[\s^2^(Fo^2^)+(0.1070P)^2^+0.0206P] where P=(Fo^2^+2Fc^2^)/3'
_refine_ls_weighting_scheme calc
_refine_ls_wR_factor_gt 0.1669
_refine_ls_wR_factor_ref 0.1987
_reflns_number_gt 3214
_reflns_number_total 4457
_reflns_threshold_expression >2\s(I)
_cod_data_source_file 818146.cif
_cod_data_source_block datam
_cod_depositor_comments
;
The following automatic conversions were performed:

'_symmetry_cell_setting' value 'Monoclinic' changed to 'monoclinic'
according to
/usr/data/users/saulius/automatic-downloads/retrospective/ACS/lib/dictionaries/cif_core.dic
dictionary named 'cif_core.dic' version 2.4.2 from
2011-04-26.

'_exptl_absorpt_correction_type' value 'Multi-scan'
changed to 'multi-scan' according to
/usr/data/users/saulius/automatic-downloads/retrospective/ACS/lib/dictionaries/cif_core.dic
dictionary named 'cif_core.dic' version 2.4.2 from 2011-04-26.

Automatic conversion script
Id: cif_fix_values 2281 2013-09-26 08:29:07Z andrius 
;
_cod_original_sg_symbol_H-M 'P 21/n'
_cod_database_code 4510921

loop_
_symmetry_equiv_pos_site_id
_symmetry_equiv_pos_as_xyz
1 x,y,z
2 1/2-x,1/2+y,1/2-z
3 -x,-y,-z
4 1/2+x,1/2-y,1/2+z

loop_
_atom_site_aniso_label
_atom_site_aniso_U_11
_atom_site_aniso_U_22
_atom_site_aniso_U_33
_atom_site_aniso_U_23
_atom_site_aniso_U_13
_atom_site_aniso_U_12
O1 0.0751(11) 0.0415(9) 0.0360(8) 0.0034(6) -0.0046(7) 0.0179(8)
O2 0.0826(12) 0.0498(9) 0.0313(7) -0.0043(7) -0.0044(7) 0.0136(8)
C1 0.0329(9) 0.0319(10) 0.0405(10) -0.0041(8) 0.0011(8) -0.0007(7)
C2 0.0433(10) 0.0394(10) 0.0315(9) -0.0061(8) -0.0008(8) 0.0038(8)
C3 0.0391(10) 0.0328(10) 0.0335(9) 0.0023(7) -0.0001(7) 0.0011(8)
C4 0.0386(10) 0.0304(10) 0.0361(10) -0.0020(7) 0.0018(8) 0.0012(8)
C5 0.0381(9) 0.0381(10) 0.0304(9) -0.0022(7) 0.0005(7) -0.0005(8)
C6 0.0381(10) 0.0340(10) 0.0365(10) 0.0028(8) -0.0006(8) 0.0028(8)
C7 0.0482(12) 0.0350(11) 0.0555(13) -0.0089(9) -0.0013(10) 0.0078(10)
N1 0.0876(16) 0.0578(12) 0.0393(10) -0.0055(9) 0.0033(10) -0.0099(11)
N2 0.0549(11) 0.0380(10) 0.0649(12) -0.0067(9) 0.0009(9) 0.0058(8)
N3 0.0724(14) 0.0828(16) 0.0397(10) -0.0100(10) -0.0031(9) 0.0006(12)
N4 0.0779(14) 0.0467(11) 0.0626(13) -0.0101(10) 0.0036(11) 0.0161(10)
C8 0.0348(9) 0.0353(10) 0.0311(9) -0.0004(7) 0.0034(7) -0.0015(8)
C9 0.0314(9) 0.0303(9) 0.0411(10) -0.0014(7) 0.0016(8) 0.0001(7)
C10 0.0352(9) 0.0349(10) 0.0370(9) 0.0038(8) -0.0014(8) 0.0003(8)
C11 0.0343(9) 0.0353(10) 0.0331(9) -0.0007(7) 0.0014(7) -0.0017(8)
C12 0.0332(9) 0.0315(9) 0.0400(10) -0.0011(7) 0.0024(8) 0.0016(8)
C13 0.0361(9) 0.0339(10) 0.0359(9) 0.0027(8) 0.0003(8) 0.0002(8)
C14 0.0515(12) 0.0382(11) 0.0369(10) -0.0009(8) 0.0017(9) -0.0036(9)
C15 0.0388(10) 0.0348(10) 0.0457(11) -0.0012(8) 0.0009(8) 0.0009(8)
C16 0.0465(11) 0.0477(12) 0.0387(11) -0.0030(9) 0.0002(9) -0.0005(9)
C17 0.0459(11) 0.0383(11) 0.0418(10) -0.0023(8) 0.0019(9) 0.0050(9)
N5 0.1032(18) 0.0432(11) 0.0466(11) 0.0079(9) -0.0102(11) 0.0000(11)
N6 0.0837(18) 0.097(2) 0.093(2) 0.0393(17) -0.0426(15) 0.0008(15)
C18 0.0508(12) 0.0430(12) 0.0367(10) 0.0028(8) -0.0073(9) -0.0009(10)
C19 0.0527(11) 0.0334(10) 0.0310(9) 0.0004(7) -0.0012(8) 0.0038(9)
C20 0.0523(12) 0.0403(11) 0.0333(9) 0.0032(8) -0.0064(8) 0.0093(9)
C21 0.0681(14) 0.0411(12) 0.0346(10) 0.0007(9) -0.0078(10) 0.0027(10)
C22 0.0632(15) 0.0550(14) 0.0572(14) 0.0138(11) -0.0193(12) 0.0011(12)

loop_
_atom_site_label
_atom_site_type_symbol
_atom_site_thermal_displace_type
_atom_site_fract_x
_atom_site_fract_y
_atom_site_fract_z
_atom_site_occupancy
_atom_site_U_iso_or_equiv
O1 O Uani 0.3293(3) 0.6096(2) 0.21325(4) 1.000 0.0509(5)
O2 O Uani 0.1439(3) 0.7626(2) 0.08938(4) 1.000 0.0546(6)
C1 C Uani 0.1230(3) 1.0130(3) 0.17700(5) 1.000 0.0351(6)
C2 C Uani 0.1958(3) 0.8879(3) 0.20127(5) 1.000 0.0381(6)
C3 C Uani 0.2522(3) 0.7244(3) 0.18796(5) 1.000 0.0351(6)
C4 C Uani 0.2318(3) 0.6821(3) 0.15049(5) 1.000 0.0350(6)
C5 C Uani 0.1592(3) 0.8088(3) 0.12640(5) 1.000 0.0355(5)
C6 C Uani 0.1070(3) 0.9740(3) 0.13913(5) 1.000 0.0362(6)
C7 C Uani 0.0626(3) 1.1904(3) 0.19146(7) 1.000 0.0463(7)
N1 N Uani 0.6972(3) 0.9575(3) 0.25155(6) 1.000 0.0615(7)
N2 N Uani 0.5068(3) 1.3069(2) 0.17908(6) 1.000 0.0526(6)
N3 N Uani 0.6051(3) 0.7200(3) 0.03650(5) 1.000 0.0650(8)
N4 N Uani 0.8410(3) 0.3753(3) 0.10594(6) 1.000 0.0624(7)
C8 C Uani 0.6785(3) 0.8740(2) 0.18188(5) 1.000 0.0337(5)
C9 C Uani 0.6084(2) 0.9996(2) 0.15657(5) 1.000 0.0343(5)
C10 C Uani 0.5924(3) 0.9615(3) 0.11873(5) 1.000 0.0357(5)
C11 C Uani 0.6489(3) 0.7965(3) 0.10616(5) 1.000 0.0342(5)
C12 C Uani 0.7234(3) 0.6725(3) 0.13130(5) 1.000 0.0349(5)
C13 C Uani 0.7380(3) 0.7102(3) 0.16928(5) 1.000 0.0353(5)
C14 C Uani 0.6894(3) 0.9174(3) 0.22102(6) 1.000 0.0422(6)
C15 C Uani 0.5502(3) 1.1696(3) 0.16945(6) 1.000 0.0398(6)
C16 C Uani 0.6265(3) 0.7538(3) 0.06728(6) 1.000 0.0443(7)
C17 C Uani 0.7877(3) 0.5056(3) 0.11744(6) 1.000 0.0420(6)
N5 N Uani -0.0480(3) 0.0296(3) 0.04623(6) 1.000 0.0645(8)
N6 N Uani 0.3703(4) 0.3187(4) 0.07388(8) 1.000 0.0918(11)
C18 C Uani -0.1559(3) 0.3961(3) -0.00912(6) 1.000 0.0436(7)
C19 C Uani -0.0232(3) 0.3375(3) 0.01666(5) 1.000 0.0391(6)
C20 C Uani 0.1322(3) 0.4407(3) 0.02588(5) 1.000 0.0421(6)
C21 C Uani -0.0421(3) 0.1659(3) 0.03331(6) 1.000 0.0480(7)
C22 C Uani 0.2670(4) 0.3753(3) 0.05270(7) 1.000 0.0587(8)
H1 H Uiso 0.208(3) 0.918(3) 0.2274(7) 1.000 0.046(6)
H2 H Uiso 0.265(3) 0.564(3) 0.1410(6) 1.000 0.037(5)
H3 H Uiso 0.061(4) 1.060(4) 0.1206(8) 1.000 0.062(7)
H4 H Uiso 0.381(4) 0.520(4) 0.2021(8) 1.000 0.063(8)
H5 H Uiso 0.087(5) 0.866(5) 0.0746(12) 1.000 0.122(13)
H6 H Uiso -0.066(6) 1.215(5) 0.1897(11) 1.000 0.113(12)
H7 H Uiso 0.107(5) 1.286(5) 0.1736(11) 1.000 0.112(12)
H8 H Uiso 0.124(4) 1.222(4) 0.2146(10) 1.000 0.091(10)
H9 H Uiso 0.548(3) 1.058(3) 0.1005(7) 1.000 0.054(7)
H10 H Uiso 0.787(3) 0.621(3) 0.1870(6) 1.000 0.034(5)
H11 H Uiso -0.262(4) 0.317(3) -0.0137(8) 1.000 0.063(7)

loop_
_atom_type_symbol
_atom_type_description
_atom_type_scat_dispersion_real
_atom_type_scat_dispersion_imag
_atom_type_scat_source
O O 0.0106 0.0060 'International Tables Vol C Tables 4.2.6.8 and 6.1.1.4'
N N 0.0061 0.0033 'International Tables Vol C Tables 4.2.6.8 and 6.1.1.4'
H H 0.0000 0.0000 'International Tables Vol C Tables 4.2.6.8 and 6.1.1.4'
C C 0.0033 0.0016 'International Tables Vol C Tables 4.2.6.8 and 6.1.1.4'

loop_
_geom_angle_atom_site_label_1
_geom_angle_atom_site_label_2
_geom_angle_atom_site_label_3
_geom_angle
_geom_angle_site_symmetry_1
_geom_angle_site_symmetry_3
_geom_angle_publ_flag
C3 O1 H4 111.3(19) . . no
C5 O2 H5 109(2) . . no
C2 C1 C7 120.26(18) . . no
C2 C1 C6 119.4(2) . . no
C6 C1 C7 120.4(2) . . no
C1 C2 C3 120.33(17) . . no
O1 C3 C2 117.24(17) . . yes
C2 C3 C4 120.79(19) . . no
O1 C3 C4 122.0(2) . . yes
C3 C4 C5 118.3(2) . . no
O2 C5 C4 116.52(19) . . yes
O2 C5 C6 122.01(18) . . yes
C4 C5 C6 121.47(18) . . no
C1 C6 C5 119.63(19) . . no
C1 C2 H1 118.3(14) . . no
C3 C2 H1 121.4(14) . . no
C3 C4 H2 121.4(13) . . no
C5 C4 H2 120.3(13) . . no
C1 C6 H3 122.6(17) . . no
C5 C6 H3 117.8(17) . . no
C1 C7 H6 116(2) . . no
C1 C7 H7 109(2) . . no
C1 C7 H8 112.8(18) . . no
H6 C7 H7 98(3) . . no
H6 C7 H8 116(3) . . no
H7 C7 H8 103(3) . . no
C9 C8 C13 120.36(17) . . no
C9 C8 C14 119.12(16) . . no
C13 C8 C14 120.52(17) . . no
C8 C9 C10 120.82(16) . . no
C8 C9 C15 120.40(17) . . no
C10 C9 C15 118.78(17) . . no
C9 C10 C11 118.88(18) . . no
C10 C11 C12 120.35(17) . . no
C10 C11 C16 119.19(19) . . no
C12 C11 C16 120.5(2) . . no
C11 C12 C13 120.8(2) . . no
C11 C12 C17 119.33(18) . . no
C13 C12 C17 119.9(2) . . no
C8 C13 C12 118.81(19) . . no
N1 C14 C8 177.7(2) . . yes
N2 C15 C9 178.3(2) . . yes
N3 C16 C11 178.7(2) . . yes
N4 C17 C12 178.5(2) . . yes
C9 C10 H9 119.4(14) . . no
C11 C10 H9 121.6(14) . . no
C8 C13 H10 120.7(13) . . no
C12 C13 H10 120.5(13) . . no
C19 C18 C20 119.0(2) . 3_565 no
C18 C19 C20 120.9(2) . . no
C18 C19 C21 119.8(2) . . no
C20 C19 C21 119.28(19) . . no
C19 C20 C22 119.3(2) . . no
C18 C20 C19 120.04(19) 3_565 . no
C18 C20 C22 120.6(2) 3_565 . no
N5 C21 C19 176.7(2) . . yes
N6 C22 C20 177.8(3) . . yes
C19 C18 H11 116.0(16) . . no
C20 C18 H11 125.0(16) 3_565 . no

loop_
_geom_bond_atom_site_label_1
_geom_bond_atom_site_label_2
_geom_bond_distance
_geom_bond_site_symmetry_2
_geom_bond_publ_flag
O1 C3 1.370(3) . yes
O2 C5 1.377(2) . yes
O1 H4 0.88(3) . no
O2 H5 1.03(4) . no
N1 C14 1.138(3) . yes
N2 C15 1.144(3) . yes
N3 C16 1.142(3) . yes
N4 C17 1.142(3) . yes
N5 C21 1.136(3) . yes
N6 C22 1.139(4) . yes
C1 C6 1.394(3) . no
C1 C2 1.386(3) . no
C1 C7 1.511(3) . no
C2 C3 1.394(3) . no
C3 C4 1.388(3) . no
C4 C5 1.390(3) . no
C5 C6 1.390(3) . no
C2 H1 0.97(3) . no
C4 H2 0.99(2) . no
C6 H3 0.99(3) . no
C7 H8 0.96(3) . no
C7 H7 1.02(4) . no
C7 H6 0.95(4) . no
C8 C13 1.394(3) . no
C8 C9 1.405(2) . no
C8 C14 1.444(3) . no
C9 C15 1.437(3) . no
C9 C10 1.392(3) . no
C10 C11 1.396(3) . no
C11 C16 1.439(3) . no
C11 C12 1.405(3) . no
C12 C13 1.395(3) . no
C12 C17 1.442(3) . no
C10 H9 1.03(2) . no
C13 H10 0.99(2) . no
C18 C19 1.392(3) . no
C18 C20 1.390(3) 3_565 no
C19 C20 1.401(3) . no
C19 C21 1.442(3) . no
C20 C22 1.443(3) . no
C18 H11 0.98(3) . no

loop_
_geom_contact_atom_site_label_1
_geom_contact_atom_site_label_2
_geom_contact_distance
_geom_contact_site_symmetry_2
_geom_contact_publ_flag
O1 N2 2.913(3) 1_545 no
O2 C17 3.391(3) 1_455 no
O2 C20 3.344(3) . no
O2 N5 2.890(3) 1_565 no
O2 C18 3.126(3) 3_565 no
O2 C22 3.350(3) . no
O1 H8 2.74(4) 2_545 no
O1 H1 2.60(2) 2_545 no
N2 C17 3.380(3) 1_565 no
N2 O1 2.913(3) 1_565 no
N2 C7 3.356(3) . no
N3 C20 3.199(3) 3_665 no
N3 C18 3.435(3) 1_655 no
N3 C22 3.425(3) 3_665 no
N4 C21 3.180(3) 1_655 no
N4 C19 3.379(3) 1_655 no
N5 C16 3.243(3) 1_445 no
N5 C21 3.293(3) 3_555 no
N5 O2 2.890(3) 1_545 no
N1 H10 2.53(2) 2_655 no
N2 H4 2.04(3) 1_565 no
N2 H7 2.89(4) . no
N2 H2 2.94(2) 1_565 no
N3 H11 2.60(3) 3_565 no
N4 H3 2.92(3) 1_645 no
N5 H3 2.78(3) 1_545 no
N5 H5 1.87(4) 1_545 no
N6 H9 2.54(2) 1_545 no
C1 C8 3.378(3) 1_455 no
C1 C14 3.598(3) 1_455 no
C1 C15 3.314(3) . no
C1 C9 3.585(3) . no
C2 C15 3.536(3) . no
C2 C8 3.558(3) . no
C2 C9 3.505(3) . no
C3 C8 3.284(3) . no
C3 C9 3.510(3) . no
C3 C13 3.575(3) . no
C4 C10 3.557(3) . no
C4 C11 3.532(3) . no
C5 C12 3.312(3) 1_455 no
C5 C13 3.506(3) 1_455 no
C5 C10 3.344(3) . no
C5 C17 3.541(3) 1_455 no
C6 C12 3.596(3) 1_455 no
C6 C8 3.552(3) 1_455 no
C6 C10 3.585(3) . no
C6 C13 3.514(3) 1_455 no
C7 C14 3.571(3) 1_455 no
C7 N2 3.356(3) . no
C8 C1 3.378(3) 1_655 no
C8 C6 3.552(3) 1_655 no
C8 C3 3.284(3) . no
C8 C2 3.558(3) . no
C9 C2 3.505(3) . no
C9 C3 3.510(3) . no
C9 C1 3.585(3) . no
C10 C5 3.344(3) . no
C10 C4 3.557(3) . no
C10 C6 3.585(3) . no
C11 C4 3.532(3) . no
C12 C6 3.596(3) 1_655 no
C12 C5 3.312(3) 1_655 no
C13 C3 3.575(3) . no
C13 C6 3.514(3) 1_655 no
C13 C5 3.506(3) 1_655 no
C14 C1 3.598(3) 1_655 no
C14 C7 3.571(3) 1_655 no
C15 C2 3.536(3) . no
C15 C1 3.314(3) . no
C16 N5 3.243(3) 1_665 no
C17 O2 3.391(3) 1_655 no
C17 C5 3.541(3) 1_655 no
C17 N2 3.380(3) 1_545 no
C18 N3 3.435(3) 1_455 no
C18 O2 3.126(3) 3_565 no
C19 N4 3.379(3) 1_455 no
C20 O2 3.344(3) . no
C20 N3 3.199(3) 3_665 no
C21 C21 3.535(3) 3_555 no
C21 N4 3.180(3) 1_455 no
C21 N5 3.293(3) 3_555 no
C22 N3 3.425(3) 3_665 no
C22 O2 3.350(3) . no
C9 H6 3.08(4) 1_655 no
C14 H6 3.09(4) 1_655 no
C15 H6 2.87(4) 1_655 no
C21 H5 2.87(4) 1_545 no
H1 H8 2.43(4) . no
H1 O1 2.60(2) 2_555 no
H2 N2 2.94(2) 1_545 no
H2 H4 2.36(4) . no
H3 N5 2.78(3) 1_565 no
H3 H5 2.22(5) . no
H3 N4 2.92(3) 1_465 no
H3 H7 2.58(5) . no
H4 H2 2.36(4) . no
H4 N2 2.04(3) 1_545 no
H5 H3 2.22(5) . no
H5 N5 1.87(4) 1_565 no
H5 C21 2.87(4) 1_565 no
H6 C14 3.09(4) 1_455 no
H6 C9 3.08(4) 1_455 no
H6 C15 2.87(4) 1_455 no
H7 N2 2.89(4) . no
H7 H3 2.58(5) . no
H8 H1 2.43(4) . no
H8 O1 2.74(4) 2_555 no
H9 N6 2.54(2) 1_565 no
H10 N1 2.53(2) 2_645 no
H11 N3 2.60(3) 3_565 no

loop_
_geom_hbond_atom_site_label_D
_geom_hbond_atom_site_label_H
_geom_hbond_atom_site_label_A
_geom_hbond_distance_DH
_geom_hbond_distance_HA
_geom_hbond_distance_DA
_geom_hbond_angle_DHA
_geom_hbond_site_symmetry_A
_geom_hbond_publ_flag
O1 H4 N2 0.88(3) 2.04(3) 2.913(3) 177(3) 1_545 yes
O2 H5 N5 1.03(4) 1.87(4) 2.890(3) 171(3) 1_565 yes
C2 H1 O1 0.97(3) 2.60(2) 3.508(3) 156.6(18) 2_555 yes
C10 H9 N6 1.03(2) 2.54(2) 3.525(4) 160.8(18) 1_565 yes
C13 H10 N1 0.99(2) 2.53(2) 3.455(3) 154.9(17) 2_645 yes
C18 H11 N3 0.98(3) 2.60(3) 3.477(3) 148(2) 3_565 yes

loop_
_geom_torsion_atom_site_label_1
_geom_torsion_atom_site_label_2
_geom_torsion_atom_site_label_3
_geom_torsion_atom_site_label_4
_geom_torsion
_geom_torsion_site_symmetry_1
_geom_torsion_site_symmetry_3
_geom_torsion_site_symmetry_4
_geom_torsion_publ_flag
C6 C1 C2 C3 -0.1(3) . . . no
C7 C1 C2 C3 -179.8(2) . . . no
C2 C1 C6 C5 1.8(3) . . . no
C7 C1 C6 C5 -178.5(2) . . . no
C1 C2 C3 O1 177.6(2) . . . no
C1 C2 C3 C4 -1.8(3) . . . no
O1 C3 C4 C5 -177.4(2) . . . no
C2 C3 C4 C5 2.0(3) . . . no
C3 C4 C5 O2 179.0(2) . . . no
C3 C4 C5 C6 -0.3(3) . . . no
O2 C5 C6 C1 179.1(2) . . . no
C4 C5 C6 C1 -1.6(3) . . . no
C13 C8 C9 C10 1.7(3) . . . no
C13 C8 C9 C15 -178.87(19) . . . no
C14 C8 C9 C10 -178.76(19) . . . no
C14 C8 C9 C15 0.7(3) . . . no
C9 C8 C13 C12 -1.2(3) . . . no
C14 C8 C13 C12 179.3(2) . . . no
C8 C9 C10 C11 -0.6(3) . . . no
C15 C9 C10 C11 179.98(19) . . . no
C9 C10 C11 C12 -1.0(3) . . . no
C9 C10 C11 C16 177.75(19) . . . no
C10 C11 C12 C13 1.6(3) . . . no
C10 C11 C12 C17 -177.5(2) . . . no
C16 C11 C12 C13 -177.2(2) . . . no
C16 C11 C12 C17 3.7(3) . . . no
C11 C12 C13 C8 -0.5(3) . . . no
C17 C12 C13 C8 178.6(2) . . . no
C20 C18 C19 C20 0.2(3) 3_565 . . no
C20 C18 C19 C21 -177.8(2) 3_565 . . no
C19 C18 C20 C19 -0.2(3) . 3_565 3_565 no
C19 C18 C20 C22 -179.9(2) . 3_565 3_565 no
C18 C19 C20 C22 -179.9(2) . . . no
C18 C19 C20 C18 -0.2(3) . . 3_565 no
C21 C19 C20 C22 -1.9(3) . . . no
C21 C19 C20 C18 177.8(2) . . 3_565 no
